data_7701307
loop_
_publ_author_name
'Maier, Thomas M.'
'Coburger, Peter'
'van Leest, Nicolaas P.'
'Hey-Hawkins, Evamarie'
'Wolf, Robert'

_publ_section_title
;
 Direct synthesis of an anionic 13-vertex closo-cobaltacarborane cluster.
;
_journal_issue 42
_journal_name_full 'Dalton transactions (Cambridge, England : 2003)'
_journal_page_first 15772
_journal_page_last 15777
_journal_paper_doi 10.1039/c9dt03111a
_journal_volume 48
_journal_year 2019
_chemical_formula_moiety 'C38 H40 Co N2, C3 H7'
_chemical_formula_sum 'C41 H47 Co N2'
_chemical_formula_weight 626.73
_space_group_crystal_system triclinic
_space_group_IT_number 2
_space_group_name_Hall '-P 1'
_space_group_name_H-M_alt 'P -1'
_symmetry_space_group_name_Hall '-P 1'
_symmetry_space_group_name_H-M 'P -1'
_atom_sites_solution_hydrogens geom
_atom_sites_solution_primary dual
_audit_creation_date 2019-01-22
_audit_creation_method
;
Olex2 1.2-alpha
(compiled 2018.07.26 svn.r3523 for OlexSys, GUI svn.r5532)
;
_audit_update_record
;
2019-07-29 deposited with the CCDC.    2019-09-26 downloaded from the CCDC.
;
_cell_angle_alpha 102.644(6)
_cell_angle_beta 95.457(7)
_cell_angle_gamma 97.860(8)
_cell_formula_units_Z 2
_cell_length_a 8.1878(9)
_cell_length_b 10.6068(9)
_cell_length_c 19.8411(13)
_cell_measurement_reflns_used 3362
_cell_measurement_temperature 123(1)
_cell_measurement_theta_max 74.0840
_cell_measurement_theta_min 4.2840
_cell_volume 1651.6(3)
_computing_cell_refinement 'CrysAlisPro 1.171.40.18b (Rigaku OD, 2018)'
_computing_data_collection 'CrysAlisPro 1.171.40.18b (Rigaku OD, 2018)'
_computing_data_reduction 'CrysAlisPro 1.171.40.18b (Rigaku OD, 2018)'
_computing_molecular_graphics 'Olex2 (Dolomanov et al., 2009)'
_computing_publication_material 'Olex2 (Dolomanov et al., 2009)'
_computing_structure_refinement 'ShelXL (Sheldrick, 2015)'
_computing_structure_solution 'ShelXT (Sheldrick, 2015)'
_diffrn_ambient_environment N~2~
_diffrn_ambient_temperature 123(1)
_diffrn_detector 'CCD plate'
_diffrn_detector_area_resol_mean 5.1773
_diffrn_detector_type Atlas
_diffrn_measured_fraction_theta_full 0.976
_diffrn_measured_fraction_theta_max 0.935
_diffrn_measurement_details
;
List of Runs (angles in degrees, time in seconds):

  # Type    Start    End  Width  t~exp~   \w     \q     \k     \f   Frames
#--------------------------------------------------------------------------
  1  \w    -68.00  28.00   1.00    8.00    --  -42.56  57.00 120.00   96
  2  \w   -113.00 -16.00   1.00    8.00    --  -42.56 -57.00 -30.00   97
  3  \w    -20.00  76.00   1.00    8.00    --   42.56 -99.00-120.00   96
  4  \w     38.00 133.00   1.00   32.00    --  106.63 -77.00-120.00   95
  5  \w     26.00 101.00   1.00   32.00    --  106.63 -94.00 120.00   75
  6  \w     31.00 104.00   1.00   32.00    --  106.63 -94.00  60.00   73
  7  \w     35.00  77.00   1.00   32.00    --  106.63 -45.00  90.00   42
  8  \w     35.00  63.00   1.00   32.00    --  106.63 -30.00-180.00   28
  9  \w     32.00  68.00   1.00   32.00    --  106.63 -30.00 120.00   36
 10  \w     34.00  66.00   1.00   32.00    --  106.63 -30.00 150.00   32
 11  \w     56.00 122.00   1.00   32.00    --  106.63-125.00-120.00   66
 12  \w     84.00 154.00   1.00   32.00    --  106.63  45.00  90.00   70
 13  \w     49.00 115.00   1.00   32.00    --  106.63-125.00  60.00   66
 14  \w     63.00 149.00   1.00   32.00    --  106.63  15.00  60.00   86
 15  \w     61.00 158.00   1.00   32.00    --  106.63  15.00 -30.00   97
 16  \w     32.00  57.00   1.00   32.00    --  106.63 -30.00 -90.00   25
;
_diffrn_measurement_device 'four-circle diffractometer'
_diffrn_measurement_device_type 'SuperNova, Single source at offset/far, Atlas'
_diffrn_measurement_method '\w scans'
_diffrn_orient_matrix_type 'CrysAlisPro convention (1999,Acta A55,543-557)'
_diffrn_orient_matrix_UB_11 -0.0600698000
_diffrn_orient_matrix_UB_12 0.0936345000
_diffrn_orient_matrix_UB_13 -0.0428132000
_diffrn_orient_matrix_UB_21 -0.1767720000
_diffrn_orient_matrix_UB_22 -0.0306672000
_diffrn_orient_matrix_UB_23 0.0190776000
_diffrn_orient_matrix_UB_31 0.0428184000
_diffrn_orient_matrix_UB_32 0.1142291000
_diffrn_orient_matrix_UB_33 0.0651382000
_diffrn_radiation_monochromator mirror
_diffrn_radiation_probe x-ray
_diffrn_radiation_type CuK\a
_diffrn_radiation_wavelength 1.54184
_diffrn_reflns_av_R_equivalents 0.0618
_diffrn_reflns_av_unetI/netI 0.0826
_diffrn_reflns_Laue_measured_fraction_full 0.976
_diffrn_reflns_Laue_measured_fraction_max 0.935
_diffrn_reflns_limit_h_max 9
_diffrn_reflns_limit_h_min -10
_diffrn_reflns_limit_k_max 12
_diffrn_reflns_limit_k_min -12
_diffrn_reflns_limit_l_max 24
_diffrn_reflns_limit_l_min -18
_diffrn_reflns_number 9999
_diffrn_reflns_point_group_measured_fraction_full 0.976
_diffrn_reflns_point_group_measured_fraction_max 0.935
_diffrn_reflns_theta_full 67.684
_diffrn_reflns_theta_max 74.081
_diffrn_reflns_theta_min 4.329
_diffrn_source 'micro-focus sealed X-ray tube'
_diffrn_source_type 'SuperNova (Cu) X-ray Source'
_exptl_absorpt_coefficient_mu 4.294
_exptl_absorpt_correction_T_max 1.000
_exptl_absorpt_correction_T_min 0.312
_exptl_absorpt_correction_type gaussian
_exptl_absorpt_process_details
;
CrysAlisPro 1.171.40.18b (Rigaku Oxford Diffraction, 2018)
Numerical absorption correction based on gaussian integration over
            a multifaceted crystal model
Empirical absorption correction using spherical harmonics,
 implemented in SCALE3 ABSPACK scaling algorithm.
;
_exptl_crystal_colour 'dark orange'
_exptl_crystal_colour_modifier dark
_exptl_crystal_colour_primary orange
_exptl_crystal_density_diffrn 1.260
_exptl_crystal_description prism
_exptl_crystal_F_000 668
_exptl_crystal_size_max 0.423
_exptl_crystal_size_mid 0.216
_exptl_crystal_size_min 0.135
_refine_diff_density_max 0.985
_refine_diff_density_min -0.846
_refine_diff_density_rms 0.077
_refine_ls_extinction_method none
_refine_ls_goodness_of_fit_ref 1.098
_refine_ls_hydrogen_treatment constr
_refine_ls_matrix_type full
_refine_ls_number_parameters 404
_refine_ls_number_reflns 6275
_refine_ls_number_restraints 0
_refine_ls_restrained_S_all 1.098
_refine_ls_R_factor_all 0.0790
_refine_ls_R_factor_gt 0.0683
_refine_ls_shift/su_max 0.000
_refine_ls_shift/su_mean 0.000
_refine_ls_structure_factor_coef Fsqd
_refine_ls_weighting_details 'w=1/[\s^2^(Fo^2^)+(0.0559P)^2^+2.7211P] where P=(Fo^2^+2Fc^2^)/3'
_refine_ls_weighting_scheme calc
_refine_ls_wR_factor_gt 0.1661
_refine_ls_wR_factor_ref 0.1728
_reflns_Friedel_coverage 0.000
_reflns_number_gt 5418
_reflns_number_total 6275
_reflns_threshold_expression 'I > 2\s(I)'
_cod_data_source_file c9dt03111a2.cif
_cod_data_source_block ap
_cod_depositor_comments 'Adding full bibliography for 7701305--7701307.cif.'
_cod_original_cell_volume 1651.5(3)
_cod_database_code 7701307
_shelx_shelxl_version_number 2018/3
_chemical_oxdiff_formula 'C82 Co2 N4 H1 '
_chemical_oxdiff_usercomment 'Hexan aus Reaktion mit Carboran'
_shelx_space_group_comment
;
The symmetry employed for this shelxl refinement is uniquely defined
by the following loop, which should always be used as a source of
symmetry information in preference to the above space-group names.
They are only intended as comments.
;
_reflns_odcompleteness_completeness 97.74
_reflns_odcompleteness_iscentric 1
_reflns_odcompleteness_theta 66.97
_olex2_refinement_description
;
1. Others
 Fixed Uiso: H00A(0.04) H00B(0.04) H00C(0.04) H4(0.03) H5(0.034) H6(0.034)
 H8(0.034) H9(0.034) H10(0.027) H15(0.029) H17(0.028) H19A(0.042) H19B(0.042)
 H19C(0.042) H20A(0.048) H20B(0.048) H20C(0.048) H21A(0.04) H21B(0.04)
 H21C(0.04) H24(0.026) H26(0.027) H28A(0.037) H28B(0.037) H28C(0.037)
 H29A(0.044) H29B(0.044) H29C(0.044) H31(0.027) H32(0.028) H33A(0.037)
 H33B(0.037) H34A(0.03) H34B(0.03) H35(0.025) H36(0.025) H37A(0.032)
 H37B(0.032) H38A(0.029) H38B(0.029) H39A(0.078) H39B(0.078) H39C(0.078)
 H40A(0.055) H40B(0.055) H41A(0.044) H41B(0.044)
 Fixed X: H00A(1.081625) H00B(1.2435) H00C(1.101911) H4(0.438852) H5(0.40502)
 H6(0.522306) H8(0.703125) H9(0.845736) H10(0.864952) H15(0.14782)
 H17(0.589017) H19A(0.288442) H19B(0.1285) H19C(0.256021) H20A(0.206858)
 H20B(0.186015) H20C(0.347951) H21A(0.828444) H21B(0.843402) H21C(0.842711)
 H24(0.821892) H26(1.2419) H28A(0.545444) H28B(0.562558) H28C(0.558753)
 H29A(1.089466) H29B(1.257536) H29C(1.154836) H31(0.678997) H32(0.446486)
 H33A(0.462935) H33B(0.395496) H34A(0.590578) H34B(0.707319) H35(0.743761)
 H36(0.972691) H37A(1.002208) H37B(1.045062) H38A(0.872019) H38B(0.767136)
 H39A(1.038027) H39B(1.17266) H39C(0.985385) H40A(1.089374) H40B(0.897971)
 H41A(1.122517) H41B(0.926683)
 Fixed Y: H00A(0.393436) H00B(0.4913) H00C(0.436529) H4(0.064749) H5(0.093183)
 H6(0.281729) H8(0.519262) H9(0.674806) H10(0.641699) H15(-0.106382) H17(-
 0.233388) H19A(0.210411) H19B(0.116508) H19C(0.201039) H20A(-0.342041) H20B(-
 0.351143) H20C(-0.390271) H21A(0.02229) H21B(-0.087227) H21C(0.061173)
 H24(0.870628) H26(0.720913) H28A(0.624022) H28B(0.736682) H28C(0.587434)
 H29A(1.00788) H29B(0.949678) H29C(0.989904) H31(0.053045) H32(0.135201)
 H33A(0.213325) H33B(0.310162) H34A(0.454222) H34B(0.346753) H35(0.520738)
 H36(0.442858) H37A(0.308089) H37B(0.243293) H38A(0.072917) H38B(0.164598)
 H39A(0.381904) H39B(0.304387) H39C(0.280779) H40A(0.204617) H40B(0.19359)
 H41A(0.053928) H41B(0.036377)
 Fixed Z: H00A(0.321813) H00B(0.315554) H00C(0.250246) H4(0.095928) H5(-
 0.018831) H6(-0.047449) H8(-0.001754) H9(0.092338) H10(0.206147) H15(0.19604)
 H17(0.187072) H19A(0.285761) H19B(0.239625) H19C(0.203859) H20A(0.1146)
 H20B(0.192861) H20C(0.159662) H21A(0.183031) H21B(0.226395) H21C(0.266234)
 H24(0.373784) H26(0.340844) H28A(0.292903) H28B(0.362766) H28C(0.367103)
 H29A(0.352294) H29B(0.363781) H29C(0.427689) H31(0.36084) H32(0.367281)
 H33A(0.497348) H33B(0.453632) H34A(0.530466) H34B(0.537067) H35(0.450701)
 H36(0.424072) H37A(0.512721) H37B(0.437054) H38A(0.453707) H38B(0.501762)
 H39A(0.073412) H39B(0.102582) H39C(0.119725) H40A(-0.013889) H40B(-0.002122)
 H41A(0.058975) H41B(0.062229)
;
_olex2_submission_special_instructions 'No special instructions were received'
_oxdiff_exptl_absorpt_empirical_details
;
Empirical correction (ABSPACK) includes:
- Absorption correction using spherical harmonics
- Frame scaling
;
_oxdiff_exptl_absorpt_empirical_full_max 1.990
_oxdiff_exptl_absorpt_empirical_full_min 0.546

loop_
_space_group_symop_operation_xyz
'x, y, z'
'-x, -y, -z'

loop_
_atom_site_label
_atom_site_type_symbol
_atom_site_fract_x
_atom_site_fract_y
_atom_site_fract_z
_atom_site_U_iso_or_equiv
_atom_site_adp_type
_atom_site_occupancy
_atom_site_site_symmetry_order
_atom_site_calc_flag
_atom_site_refinement_flags_posn
Co1 Co 0.70146(7) 0.29920(6) 0.35479(3) 0.01716(16) Uani 1 1 d .
N1 N 0.7696(4) 0.4347(3) 0.30516(15) 0.0183(6) Uani 1 1 d .
N2 N 0.6043(4) 0.1977(3) 0.26030(15) 0.0183(6) Uani 1 1 d .
C00Y C 1.1235(5) 0.4654(4) 0.3011(2) 0.0267(8) Uani 1 1 d .
H00A H 1.081625 0.393436 0.321813 0.040 Uiso 1 1 calc GR
H00B H 1.243500 0.491300 0.315554 0.040 Uiso 1 1 calc GR
H00C H 1.101911 0.436529 0.250246 0.040 Uiso 1 1 calc GR
C1 C 0.7167(5) 0.3971(4) 0.23799(19) 0.0200(7) Uani 1 1 d .
C2 C 0.6247(5) 0.2680(4) 0.21283(18) 0.0196(7) Uani 1 1 d .
C3 C 0.5766(5) 0.2444(4) 0.13778(19) 0.0208(7) Uani 1 1 d .
C4 C 0.4870(5) 0.1441(4) 0.08583(19) 0.0249(8) Uani 1 1 d .
H4 H 0.438852 0.064749 0.095928 0.030 Uiso 1 1 calc R
C5 C 0.4680(5) 0.1620(4) 0.0169(2) 0.0280(9) Uani 1 1 d .
H5 H 0.405020 0.093183 -0.018831 0.034 Uiso 1 1 calc R
C6 C 0.5367(5) 0.2745(4) -0.0004(2) 0.0286(9) Uani 1 1 d .
H6 H 0.522306 0.281729 -0.047449 0.034 Uiso 1 1 calc R
C7 C 0.6293(5) 0.3798(4) 0.05208(19) 0.0255(8) Uani 1 1 d .
C8 C 0.7087(6) 0.5017(4) 0.0433(2) 0.0287(9) Uani 1 1 d .
H8 H 0.703125 0.519262 -0.001754 0.034 Uiso 1 1 calc R
C9 C 0.7933(5) 0.5942(4) 0.0997(2) 0.0284(9) Uani 1 1 d .
H9 H 0.845736 0.674806 0.092338 0.034 Uiso 1 1 calc R
C10 C 0.8063(5) 0.5752(4) 0.16815(19) 0.0229(8) Uani 1 1 d .
H10 H 0.864952 0.641699 0.206147 0.027 Uiso 1 1 calc R
C11 C 0.7316(5) 0.4574(4) 0.17831(18) 0.0204(7) Uani 1 1 d .
C12 C 0.6438(5) 0.3620(4) 0.11983(19) 0.0213(7) Uani 1 1 d .
C13 C 0.5194(5) 0.0664(4) 0.23578(18) 0.0195(7) Uani 1 1 d .
C14 C 0.3444(5) 0.0412(4) 0.22667(18) 0.0213(7) Uani 1 1 d .
C15 C 0.2659(5) -0.0883(4) 0.20253(19) 0.0238(8) Uani 1 1 d .
H15 H 0.147820 -0.106382 0.196040 0.029 Uiso 1 1 calc R
C16 C 0.3531(5) -0.1911(4) 0.18773(19) 0.0246(8) Uani 1 1 d .
C17 C 0.5269(5) -0.1636(4) 0.19675(19) 0.0230(8) Uani 1 1 d .
H17 H 0.589017 -0.233388 0.187072 0.028 Uiso 1 1 calc R
C18 C 0.6101(5) -0.0352(4) 0.21976(18) 0.0199(7) Uani 1 1 d .
C19 C 0.2457(5) 0.1520(4) 0.2402(2) 0.0278(8) Uani 1 1 d .
H19A H 0.288442 0.210411 0.285761 0.042 Uiso 1 1 calc GR
H19B H 0.128500 0.116508 0.239625 0.042 Uiso 1 1 calc GR
H19C H 0.256021 0.201039 0.203859 0.042 Uiso 1 1 calc GR
C20 C 0.2658(6) -0.3309(4) 0.1614(2) 0.0319(9) Uani 1 1 d .
H20A H 0.206858 -0.342041 0.114600 0.048 Uiso 1 1 calc GR
H20B H 0.186015 -0.351143 0.192861 0.048 Uiso 1 1 calc GR
H20C H 0.347951 -0.390271 0.159662 0.048 Uiso 1 1 calc GR
C21 C 0.7977(5) -0.0073(4) 0.2243(2) 0.0266(8) Uani 1 1 d .
H21A H 0.828444 0.022290 0.183031 0.040 Uiso 1 1 calc GR
H21B H 0.843402 -0.087227 0.226395 0.040 Uiso 1 1 calc GR
H21C H 0.842711 0.061173 0.266234 0.040 Uiso 1 1 calc GR
C22 C 0.8647(5) 0.5633(3) 0.32728(17) 0.0177(7) Uani 1 1 d .
C23 C 0.7832(5) 0.6709(4) 0.34499(18) 0.0199(7) Uani 1 1 d .
C24 C 0.8764(5) 0.7970(4) 0.36138(19) 0.0220(8) Uani 1 1 d .
H24 H 0.821892 0.870628 0.373784 0.026 Uiso 1 1 calc R
C25 C 1.0478(5) 0.8165(4) 0.35986(18) 0.0222(8) Uani 1 1 d .
C26 C 1.1251(5) 0.7082(4) 0.34195(19) 0.0227(8) Uani 1 1 d .
H26 H 1.241900 0.720913 0.340844 0.027 Uiso 1 1 calc R
C27 C 1.0370(5) 0.5801(4) 0.32536(18) 0.0200(7) Uani 1 1 d .
C28 C 0.5960(5) 0.6532(4) 0.3416(2) 0.0248(8) Uani 1 1 d .
H28A H 0.545444 0.624022 0.292903 0.037 Uiso 1 1 calc GR
H28B H 0.562558 0.736682 0.362766 0.037 Uiso 1 1 calc GR
H28C H 0.558753 0.587434 0.367103 0.037 Uiso 1 1 calc GR
C29 C 1.1460(6) 0.9529(4) 0.3774(2) 0.0291(9) Uani 1 1 d .
H29A H 1.089466 1.007880 0.352294 0.044 Uiso 1 1 calc GR
H29B H 1.257536 0.949678 0.363781 0.044 Uiso 1 1 calc GR
H29C H 1.154836 0.989904 0.427689 0.044 Uiso 1 1 calc GR
C31 C 0.6897(5) 0.1379(3) 0.39621(19) 0.0227(8) Uani 1 1 d .
H31 H 0.678997 0.053045 0.360840 0.027 Uiso 1 1 calc R
C32 C 0.5430(5) 0.1900(4) 0.40025(19) 0.0234(8) Uani 1 1 d .
H32 H 0.446486 0.135201 0.367281 0.028 Uiso 1 1 calc R
C33 C 0.4938(6) 0.2709(4) 0.4659(2) 0.0311(9) Uani 1 1 d .
H33A H 0.462935 0.213325 0.497348 0.037 Uiso 1 1 calc R
H33B H 0.395496 0.310162 0.453632 0.037 Uiso 1 1 calc R
C34 C 0.6365(5) 0.3798(4) 0.50378(19) 0.0248(8) Uani 1 1 d .
H34A H 0.590578 0.454222 0.530466 0.030 Uiso 1 1 calc R
H34B H 0.707319 0.346753 0.537067 0.030 Uiso 1 1 calc R
C35 C 0.7414(5) 0.4265(3) 0.45145(17) 0.0211(8) Uani 1 1 d .
H35 H 0.743761 0.520738 0.450701 0.025 Uiso 1 1 calc R
C36 C 0.8853(5) 0.3771(4) 0.43474(18) 0.0207(7) Uani 1 1 d .
H36 H 0.972691 0.442858 0.424072 0.025 Uiso 1 1 calc R
C37 C 0.9545(5) 0.2717(4) 0.4634(2) 0.0269(8) Uani 1 1 d .
H37A H 1.002208 0.308089 0.512721 0.032 Uiso 1 1 calc R
H37B H 1.045062 0.243293 0.437054 0.032 Uiso 1 1 calc R
C38 C 0.8204(5) 0.1530(4) 0.45854(19) 0.0245(8) Uani 1 1 d .
H38A H 0.872019 0.072917 0.453707 0.029 Uiso 1 1 calc R
H38B H 0.767136 0.164598 0.501762 0.029 Uiso 1 1 calc R
C39 C 1.0556(7) 0.2988(6) 0.0845(3) 0.0521(13) Uani 1 1 d .
H39A H 1.038027 0.381904 0.073412 0.078 Uiso 1 1 calc GR
H39B H 1.172660 0.304387 0.102582 0.078 Uiso 1 1 calc GR
H39C H 0.985385 0.280779 0.119725 0.078 Uiso 1 1 calc GR
C40 C 1.0107(7) 0.1900(5) 0.0196(3) 0.0457(12) Uani 1 1 d .
H40A H 1.089374 0.204617 -0.013889 0.055 Uiso 1 1 calc R
H40B H 0.897971 0.193590 -0.002122 0.055 Uiso 1 1 calc R
C41 C 1.0137(6) 0.0544(5) 0.0327(2) 0.0369(10) Uani 1 1 d .
H41A H 1.122517 0.053928 0.058975 0.044 Uiso 1 1 calc R
H41B H 0.926683 0.036377 0.062229 0.044 Uiso 1 1 calc R

loop_
_atom_site_aniso_label
_atom_site_aniso_U_11
_atom_site_aniso_U_22
_atom_site_aniso_U_33
_atom_site_aniso_U_23
_atom_site_aniso_U_13
_atom_site_aniso_U_12
Co1 0.0197(3) 0.0148(3) 0.0152(3) 0.0029(2) 0.0019(2) -0.0019(2)
N1 0.0180(15) 0.0172(15) 0.0196(15) 0.0039(11) 0.0044(11) 0.0013(12)
N2 0.0207(15) 0.0180(15) 0.0134(13) 0.0025(11) -0.0018(11) -0.0017(12)
C00Y 0.024(2) 0.023(2) 0.034(2) 0.0051(15) 0.0093(16) 0.0064(16)
C1 0.0219(18) 0.0180(18) 0.0209(18) 0.0053(13) 0.0052(14) 0.0033(14)
C2 0.0194(17) 0.0206(18) 0.0172(17) 0.0025(13) 0.0040(13) -0.0009(14)
C3 0.0216(18) 0.0216(18) 0.0211(18) 0.0055(14) 0.0057(14) 0.0076(15)
C4 0.025(2) 0.026(2) 0.0208(18) -0.0005(15) 0.0038(15) 0.0032(16)
C5 0.030(2) 0.031(2) 0.0192(18) -0.0014(15) -0.0001(15) 0.0039(17)
C6 0.034(2) 0.037(2) 0.0161(17) 0.0052(15) 0.0043(15) 0.0124(18)
C7 0.028(2) 0.031(2) 0.0188(18) 0.0051(15) 0.0058(15) 0.0077(17)
C8 0.037(2) 0.032(2) 0.0215(19) 0.0114(16) 0.0083(16) 0.0115(18)
C9 0.030(2) 0.031(2) 0.029(2) 0.0142(16) 0.0087(17) 0.0048(17)
C10 0.0257(19) 0.0217(19) 0.0205(18) 0.0045(14) 0.0046(14) 0.0007(15)
C11 0.0198(18) 0.0250(19) 0.0178(17) 0.0050(14) 0.0075(14) 0.0047(15)
C12 0.0203(18) 0.0219(19) 0.0225(18) 0.0057(14) 0.0063(14) 0.0027(15)
C13 0.0191(18) 0.0223(18) 0.0156(16) 0.0035(13) 0.0031(13) -0.0009(14)
C14 0.0180(18) 0.0253(19) 0.0201(17) 0.0042(14) 0.0046(14) 0.0022(15)
C15 0.0170(18) 0.029(2) 0.0226(18) 0.0026(14) 0.0049(14) -0.0036(15)
C16 0.030(2) 0.0214(19) 0.0200(18) 0.0024(14) 0.0074(15) -0.0026(16)
C17 0.028(2) 0.0213(19) 0.0211(18) 0.0038(14) 0.0080(15) 0.0062(15)
C18 0.0211(18) 0.0227(18) 0.0156(16) 0.0037(13) 0.0035(13) 0.0025(14)
C19 0.0215(19) 0.026(2) 0.035(2) 0.0052(16) 0.0051(16) 0.0046(16)
C20 0.037(2) 0.023(2) 0.031(2) 0.0013(16) 0.0106(18) -0.0049(18)
C21 0.0216(19) 0.029(2) 0.029(2) 0.0061(15) 0.0068(15) 0.0047(16)
C22 0.0232(18) 0.0156(17) 0.0139(16) 0.0042(12) 0.0035(13) -0.0002(14)
C23 0.0237(19) 0.0212(18) 0.0155(16) 0.0060(13) 0.0029(14) 0.0032(15)
C24 0.029(2) 0.0168(18) 0.0211(18) 0.0047(13) 0.0057(15) 0.0062(15)
C25 0.030(2) 0.0187(18) 0.0171(17) 0.0052(13) 0.0017(14) -0.0002(15)
C26 0.0202(18) 0.0267(19) 0.0200(18) 0.0067(14) 0.0047(14) -0.0031(15)
C27 0.0226(18) 0.0198(18) 0.0175(16) 0.0043(13) 0.0044(14) 0.0018(14)
C28 0.024(2) 0.026(2) 0.0271(19) 0.0069(15) 0.0065(15) 0.0073(16)
C29 0.037(2) 0.0168(19) 0.031(2) 0.0066(15) 0.0035(17) -0.0045(17)
C31 0.033(2) 0.0121(17) 0.0210(17) 0.0053(13) 0.0035(15) -0.0036(15)
C32 0.0261(19) 0.0198(18) 0.0214(18) 0.0065(14) 0.0015(15) -0.0077(15)
C33 0.036(2) 0.031(2) 0.0232(19) 0.0045(16) 0.0100(17) -0.0037(18)
C34 0.031(2) 0.0246(19) 0.0187(17) 0.0036(14) 0.0074(15) 0.0032(16)
C35 0.033(2) 0.0123(16) 0.0127(16) -0.0030(12) 0.0026(14) -0.0035(15)
C36 0.0212(18) 0.0236(19) 0.0149(16) 0.0039(13) -0.0024(13) -0.0007(15)
C37 0.031(2) 0.024(2) 0.0241(19) 0.0049(15) -0.0005(16) 0.0039(16)
C38 0.036(2) 0.0198(18) 0.0192(18) 0.0058(14) 0.0024(15) 0.0072(16)
C39 0.042(3) 0.047(3) 0.065(4) 0.009(3) 0.005(3) 0.008(2)
C40 0.045(3) 0.049(3) 0.049(3) 0.019(2) 0.008(2) 0.014(2)
C41 0.031(2) 0.047(3) 0.035(2) 0.016(2) 0.0077(18) 0.003(2)

loop_
_atom_type_symbol
_atom_type_description
_atom_type_scat_dispersion_real
_atom_type_scat_dispersion_imag
_atom_type_scat_source
C C 0.0181 0.0091 'International Tables Vol C Tables 4.2.6.8 and 6.1.1.4'
H H 0.0000 0.0000 'International Tables Vol C Tables 4.2.6.8 and 6.1.1.4'
Co Co -2.3653 3.6143 'International Tables Vol C Tables 4.2.6.8 and 6.1.1.4'
N N 0.0311 0.0180 'International Tables Vol C Tables 4.2.6.8 and 6.1.1.4'

loop_
_exptl_crystal_face_index_h
_exptl_crystal_face_index_k
_exptl_crystal_face_index_l
_exptl_crystal_face_perp_dist
0 0 1 0.0587
0 0 -1 0.0764
0 -7 5 0.1019
0 7 -4 0.1065
2 -3 12 0.1102
2 -7 5 0.1276
-2 6 -8 0.1119
4 -5 5 0.1869
-3 1 -9 0.1590
-4 5 -3 0.1542
5 -2 0 0.2169
-4 4 4 0.1618
-5 1 -3 0.1963
-5 -1 6 0.1610
5 1 -6 0.2016

loop_
_geom_angle_atom_site_label_1
_geom_angle_atom_site_label_2
_geom_angle_atom_site_label_3
_geom_angle
_geom_angle_site_symmetry_1
N1 Co1 N2 82.96(13) .
N1 Co1 C31 163.39(15) .
N1 Co1 C32 156.09(16) .
N1 Co1 C35 94.47(14) .
N1 Co1 C36 92.28(14) .
N2 Co1 C31 94.03(14) .
N2 Co1 C32 92.21(14) .
N2 Co1 C35 163.79(15) .
N2 Co1 C36 155.78(15) .
C31 Co1 C35 92.78(15) .
C32 Co1 C31 39.90(17) .
C32 Co1 C35 83.65(15) .
C36 Co1 C31 83.77(15) .
C36 Co1 C32 101.08(15) .
C36 Co1 C35 39.90(16) .
C1 N1 Co1 112.2(2) .
C1 N1 C22 114.8(3) .
C22 N1 Co1 133.0(2) .
C2 N2 Co1 111.8(2) .
C2 N2 C13 116.8(3) .
C13 N2 Co1 131.4(2) .
N1 C1 C2 117.1(3) .
N1 C1 C11 134.8(3) .
C2 C1 C11 108.1(3) .
N2 C2 C1 115.8(3) .
N2 C2 C3 135.0(3) .
C1 C2 C3 109.1(3) .
C4 C3 C2 136.7(4) .
C4 C3 C12 118.3(3) .
C12 C3 C2 105.0(3) .
C3 C4 C5 118.5(4) .
C6 C5 C4 122.9(4) .
C5 C6 C7 119.8(4) .
C8 C7 C6 127.1(4) .
C12 C7 C6 116.6(4) .
C12 C7 C8 116.2(4) .
C9 C8 C7 120.1(4) .
C8 C9 C10 123.1(4) .
C11 C10 C9 118.2(4) .
C10 C11 C1 136.1(4) .
C10 C11 C12 118.6(3) .
C12 C11 C1 105.3(3) .
C7 C12 C3 123.7(4) .
C7 C12 C11 123.8(4) .
C11 C12 C3 112.4(3) .
C14 C13 N2 119.7(3) .
C18 C13 N2 119.6(3) .
C18 C13 C14 120.6(3) .
C13 C14 C19 120.7(3) .
C15 C14 C13 118.0(4) .
C15 C14 C19 121.2(3) .
C16 C15 C14 122.4(4) .
C15 C16 C17 118.5(4) .
C15 C16 C20 121.7(4) .
C17 C16 C20 119.8(4) .
C18 C17 C16 120.9(4) .
C13 C18 C17 119.5(3) .
C13 C18 C21 120.7(3) .
C17 C18 C21 119.8(3) .
C23 C22 N1 119.5(3) .
C23 C22 C27 121.0(3) .
C27 C22 N1 119.3(3) .
C22 C23 C24 118.9(3) .
C22 C23 C28 120.9(3) .
C24 C23 C28 120.0(3) .
C25 C24 C23 121.3(4) .
C24 C25 C29 120.5(4) .
C26 C25 C24 118.5(3) .
C26 C25 C29 120.9(4) .
C25 C26 C27 122.2(4) .
C22 C27 C00Y 121.2(3) .
C26 C27 C00Y 120.5(3) .
C26 C27 C22 118.1(3) .
C32 C31 Co1 69.2(2) .
C32 C31 C38 123.6(3) .
C38 C31 Co1 113.7(2) .
C31 C32 Co1 70.9(2) .
C31 C32 C33 125.1(4) .
C33 C32 Co1 111.9(3) .
C32 C33 C34 111.2(3) .
C35 C34 C33 110.4(3) .
C34 C35 Co1 113.3(2) .
C36 C35 Co1 68.7(2) .
C36 C35 C34 122.3(3) .
C35 C36 Co1 71.4(2) .
C35 C36 C37 125.5(3) .
C37 C36 Co1 111.4(3) .
C36 C37 C38 111.8(3) .
C31 C38 C37 110.2(3) .
C39 C40 C41 113.7(5) .
C41 C41 C40 114.3(5) 2_755

loop_
_geom_bond_atom_site_label_1
_geom_bond_atom_site_label_2
_geom_bond_distance
_geom_bond_site_symmetry_2
Co1 N1 1.963(3) .
Co1 N2 1.976(3) .
Co1 C31 2.049(4) .
Co1 C32 2.027(4) .
Co1 C35 2.058(3) .
Co1 C36 2.024(4) .
N1 C1 1.316(5) .
N1 C22 1.429(5) .
N2 C2 1.332(5) .
N2 C13 1.426(5) .
C00Y C27 1.503(5) .
C1 C2 1.428(5) .
C1 C11 1.471(5) .
C2 C3 1.461(5) .
C3 C4 1.376(5) .
C3 C12 1.425(5) .
C4 C5 1.418(6) .
C5 C6 1.376(6) .
C6 C7 1.420(6) .
C7 C8 1.420(6) .
C7 C12 1.394(5) .
C8 C9 1.371(6) .
C9 C10 1.413(6) .
C10 C11 1.378(5) .
C11 C12 1.420(5) .
C13 C14 1.408(5) .
C13 C18 1.388(5) .
C14 C15 1.394(6) .
C14 C19 1.505(6) .
C15 C16 1.378(6) .
C16 C17 1.399(6) .
C16 C20 1.511(5) .
C17 C18 1.394(6) .
C18 C21 1.514(5) .
C22 C23 1.396(5) .
C22 C27 1.403(5) .
C23 C24 1.400(5) .
C23 C28 1.511(5) .
C24 C25 1.395(6) .
C25 C26 1.382(6) .
C25 C29 1.506(5) .
C26 C27 1.401(5) .
C31 C32 1.391(6) .
C31 C38 1.522(5) .
C32 C33 1.517(5) .
C33 C34 1.532(6) .
C34 C35 1.530(5) .
C35 C36 1.393(6) .
C36 C37 1.511(5) .
C37 C38 1.532(6) .
C39 C40 1.506(8) .
C40 C41 1.519(7) .
C41 C41 1.511(10) 2_755

loop_
_exptl_oxdiff_crystal_face_indexfrac_h
_exptl_oxdiff_crystal_face_indexfrac_k
_exptl_oxdiff_crystal_face_indexfrac_l
_exptl_oxdiff_crystal_face_x
_exptl_oxdiff_crystal_face_y
_exptl_oxdiff_crystal_face_z
-0.0001 0.0007 0.9997 -0.0427 0.0191 0.0652
0.0001 -0.0007 -0.9997 0.0427 -0.0191 -0.0652
-0.4800 -6.6134 5.1294 -0.8100 0.3855 -0.4419
0.4779 6.6846 -4.1313 0.7741 -0.3683 0.5149
1.6279 -2.8863 11.6445 -0.8666 0.0229 0.4985
1.5687 -6.6250 5.1412 -0.9347 0.0239 -0.3547
-1.7290 5.9453 -7.8125 0.9950 -0.0257 0.0962
4.0178 -4.5801 4.8573 -0.8782 -0.4771 -0.0348
-3.3453 1.1852 -9.1133 0.7021 0.3812 -0.6015
-3.8297 5.3249 -2.7802 0.8477 0.4606 0.2632
5.1868 -2.4041 -0.3722 -0.5207 -0.8503 -0.0768
-4.1877 3.9614 4.4689 0.4312 0.7040 0.5643
-4.9319 0.5139 -3.3021 0.4857 0.7931 -0.3676
-4.7674 -1.0535 6.2173 -0.0784 0.9937 0.0805
4.7932 1.2739 -5.7769 0.0787 -0.9966 -0.0256
